data_4332143
loop_
_publ_author_name
'Patra, Sanjib K.'
'Sadhukhan, Nabanita'
'Bera, Jitendra K.'

_publ_section_title
;
 Effects of Axial Coordination on the Ru&#x2212;Ru Single Bond in
 Diruthenium Paddlewheel Complexes
;
_journal_issue 10
_journal_name_full 'Inorganic Chemistry'
_journal_page_first 4007
_journal_page_last 4015
_journal_paper_doi 10.1021/ic0600073
_journal_volume 45
_journal_year 2006
_chemical_formula_sum 'C28 H16 B2 F8 N4 O6 Ru2'
_chemical_formula_weight 880.21
_chemical_name_systematic
; 
 ? 
;
_space_group_IT_number 9
_symmetry_space_group_name_Hall 'C -2yc'
_symmetry_space_group_name_H-M 'C 1 c 1'
_atom_sites_solution_hydrogens geom
_atom_sites_solution_primary direct
_atom_sites_solution_secondary difmap
_audit_creation_method SHELXL-97
_cell_angle_alpha 90.00
_cell_angle_beta 108.01(3)
_cell_angle_gamma 90.00
_cell_formula_units_Z 4
_cell_length_a 12.336(3)
_cell_length_b 18.350(4)
_cell_length_c 13.887(3)
_cell_measurement_temperature 100(2)
_cell_volume 2989.5(13)
_computing_structure_refinement 'SHELXL-97 (Sheldrick, 1997)'
_computing_structure_solution 'SHELXS-97 (Sheldrick, 1990)'
_diffrn_ambient_temperature 100(2)
_diffrn_measured_fraction_theta_full 0.991
_diffrn_measured_fraction_theta_max 0.991
_diffrn_radiation_monochromator graphite
_diffrn_radiation_source 'fine-focus sealed tube'
_diffrn_radiation_type MoK\a
_diffrn_radiation_wavelength 0.71073
_diffrn_reflns_av_R_equivalents 0.0345
_diffrn_reflns_av_sigmaI/netI 0.0682
_diffrn_reflns_limit_h_max 16
_diffrn_reflns_limit_h_min -14
_diffrn_reflns_limit_k_max 24
_diffrn_reflns_limit_k_min -18
_diffrn_reflns_limit_l_max 18
_diffrn_reflns_limit_l_min -18
_diffrn_reflns_number 9705
_diffrn_reflns_theta_full 28.30
_diffrn_reflns_theta_max 28.30
_diffrn_reflns_theta_min 2.22
_exptl_absorpt_coefficient_mu 1.112
_exptl_absorpt_correction_T_max 0.8082
_exptl_absorpt_correction_T_min 0.6063
_exptl_crystal_density_diffrn 1.956
_exptl_crystal_density_method 'not measured'
_exptl_crystal_F_000 1720
_exptl_crystal_size_max 0.50
_exptl_crystal_size_mid 0.30
_exptl_crystal_size_min 0.20
_refine_diff_density_max 1.195
_refine_diff_density_min -1.641
_refine_diff_density_rms 0.159
_refine_ls_abs_structure_details 'Flack H D (1983), Acta Cryst. A39, 876-881'
_refine_ls_abs_structure_Flack 0.06(5)
_refine_ls_extinction_method none
_refine_ls_goodness_of_fit_ref 1.095
_refine_ls_hydrogen_treatment mixed
_refine_ls_matrix_type full
_refine_ls_number_parameters 412
_refine_ls_number_reflns 6198
_refine_ls_number_restraints 38
_refine_ls_restrained_S_all 1.140
_refine_ls_R_factor_all 0.0574
_refine_ls_R_factor_gt 0.0534
_refine_ls_shift/su_max 0.001
_refine_ls_shift/su_mean 0.000
_refine_ls_structure_factor_coef Fsqd
_refine_ls_weighting_details 'calc w=1/[\s^2^(Fo^2^)+(0.0474P)^2^+11.3232P] where P=(Fo^2^+2Fc^2^)/3'
_refine_ls_weighting_scheme calc
_refine_ls_wR_factor_gt 0.1128
_refine_ls_wR_factor_ref 0.1150
_reflns_number_gt 5827
_reflns_number_total 6198
_reflns_threshold_expression >2sigma(I)
_cod_data_source_file ic0600073sup1.cif
_cod_data_source_block compound2
_cod_original_cell_volume 2989.7(10)
_cod_database_code 4332143

loop_
_symmetry_equiv_pos_as_xyz
'x, y, z'
'x, -y, z+1/2'
'x+1/2, y+1/2, z'
'x+1/2, -y+1/2, z+1/2'

loop_
_atom_site_label
_atom_site_type_symbol
_atom_site_fract_x
_atom_site_fract_y
_atom_site_fract_z
_atom_site_U_iso_or_equiv
_atom_site_adp_type
_atom_site_occupancy
_atom_site_symmetry_multiplicity
_atom_site_calc_flag
_atom_site_refinement_flags
_atom_site_disorder_assembly
_atom_site_disorder_group
Ru1 Ru 0.42094(4) 0.68321(3) 0.95130(4) 0.01205(13) Uani 1 1 d . . .
Ru2 Ru 0.57494(4) 0.67165(3) 0.85721(4) 0.01351(14) Uani 1 1 d . . .
O12 O 0.2569(4) 0.7186(3) 0.9840(4) 0.0188(11) Uani 1 1 d . . .
C3 C 0.6968(6) 0.7082(4) 0.9635(6) 0.0198(16) Uani 1 1 d . . .
C2 C 0.5118(6) 0.7398(4) 1.0562(6) 0.0171(15) Uani 1 1 d . . .
C1 C 0.4736(6) 0.6008(4) 1.0328(5) 0.0136(14) Uani 1 1 d . . .
O3 O 0.7715(5) 0.7292(3) 1.0281(5) 0.0290(14) Uani 1 1 d . . .
C4 C 0.6218(6) 0.5775(4) 0.9034(6) 0.0168(15) Uani 1 1 d . . .
O1 O 0.5072(5) 0.5519(3) 1.0806(4) 0.0234(12) Uani 1 1 d . . .
C27 C 0.4136(6) 0.8080(4) 0.7960(5) 0.0160(14) Uani 1 1 d . . .
C29 C 0.1984(6) 0.8584(5) 0.7844(5) 0.0201(16) Uani 1 1 d . . .
H29 H 0.1230 0.8728 0.7798 0.024 Uiso 1 1 calc R . .
O11 O 0.6519(5) 0.6616(3) 0.7271(4) 0.0217(12) Uani 1 1 d . . .
C31 C 0.1907(6) 0.7621(4) 0.9060(6) 0.0177(15) Uani 1 1 d . . .
N4 N 0.5184(5) 0.7800(3) 0.8012(5) 0.0147(12) Uani 1 1 d . . .
O4 O 0.6528(5) 0.5211(3) 0.9341(5) 0.0275(13) Uani 1 1 d . . .
O2 O 0.5692(5) 0.7727(3) 1.1227(4) 0.0301(14) Uani 1 1 d . . .
C30 C 0.2500(6) 0.7981(4) 0.8456(5) 0.0168(15) Uani 1 1 d . . .
N2 N 0.4364(5) 0.6318(3) 0.7308(5) 0.0157(12) Uani 1 1 d . . .
C19 C 0.5740(6) 0.6325(4) 0.6404(6) 0.0173(15) Uani 1 1 d . . .
C18 C 0.4577(6) 0.6215(4) 0.6431(5) 0.0143(14) Uani 1 1 d . . .
C23 C 0.5809(7) 0.8162(4) 0.7554(6) 0.0219(16) Uani 1 1 d . . .
H23 H 0.6548 0.7982 0.7608 0.026 Uiso 1 1 calc R . .
C24 C 0.5429(7) 0.8806(4) 0.6983(6) 0.0228(17) Uani 1 1 d . . .
H24 H 0.5914 0.9055 0.6679 0.027 Uiso 1 1 calc R . .
C26 C 0.3680(6) 0.8701(4) 0.7372(5) 0.0166(14) Uani 1 1 d . . .
N1 N 0.3137(5) 0.6197(3) 0.8273(5) 0.0166(13) Uani 1 1 d . . .
N3 N 0.3544(5) 0.7734(3) 0.8514(4) 0.0147(13) Uani 1 1 d . . .
C33 C 0.0759(6) 0.7109(4) 0.9832(6) 0.0206(16) Uani 1 1 d . . .
H33 H 0.0095 0.6973 1.0000 0.025 Uiso 1 1 calc R . .
C34 C 0.1832(7) 0.6877(4) 1.0298(6) 0.0201(16) Uani 1 1 d . . .
H34 H 0.2049 0.6550 1.0856 0.024 Uiso 1 1 calc R . .
C25 C 0.4366(7) 0.9061(4) 0.6878(6) 0.0202(16) Uani 1 1 d . . .
H25 H 0.4087 0.9479 0.6474 0.024 Uiso 1 1 calc R . .
C15 C 0.3300(6) 0.6133(4) 0.7357(5) 0.0136(13) Uani 1 1 d . . .
C22 C 0.7575(7) 0.6615(4) 0.7143(8) 0.0253(19) Uani 1 1 d . . .
H22 H 0.8257 0.6795 0.7612 0.030 Uiso 1 1 calc R . .
C17 C 0.3745(7) 0.5975(4) 0.5532(6) 0.0209(16) Uani 1 1 d . . .
H17 H 0.3922 0.5926 0.4917 0.025 Uiso 1 1 calc R . .
C20 C 0.6303(7) 0.6128(4) 0.5752(7) 0.0237(17) Uani 1 1 d . . .
H20 H 0.5983 0.5910 0.5106 0.028 Uiso 1 1 calc R . .
C21 C 0.7474(7) 0.6311(5) 0.6224(7) 0.030(2) Uani 1 1 d . . .
H21 H 0.8078 0.6235 0.5945 0.036 Uiso 1 1 calc R . .
C16 C 0.2690(7) 0.5818(4) 0.5580(6) 0.0220(17) Uani 1 1 d . . .
H16 H 0.2108 0.5670 0.4986 0.026 Uiso 1 1 calc R . .
C13 C 0.1391(7) 0.5661(4) 0.6607(6) 0.0208(16) Uani 1 1 d . . .
H13 H 0.0789 0.5503 0.6035 0.025 Uiso 1 1 calc R . .
C28 C 0.2576(5) 0.8947(3) 0.7332(4) 0.0181(15) Uani 1 1 d . . .
H28 H 0.2257 0.9366 0.6945 0.022 Uiso 1 1 calc R . .
C12 C 0.1250(5) 0.5689(3) 0.7538(4) 0.0213(16) Uani 1 1 d R . .
H12 H 0.0556 0.5532 0.7631 0.026 Uiso 1 1 d R . .
C14 C 0.2455(6) 0.5872(4) 0.6507(6) 0.0169(15) Uani 1 1 d . . .
C32 C 0.0803(6) 0.7586(4) 0.9057(6) 0.0211(16) Uani 1 1 d . . .
H32 H 0.0176 0.7839 0.8610 0.025 Uiso 1 1 calc R . .
C11 C 0.2135(6) 0.5954(4) 0.8350(6) 0.0189(15) Uani 1 1 d . . .
H11 H 0.2026 0.5964 0.8998 0.023 Uiso 1 1 calc R . .
B1 B 0.9299(7) 0.5285(4) 0.9272(6) 0.0245(19) Uiso 1 1 d D . .
F11 F 0.8811(4) 0.5912(3) 0.9555(4) 0.0354(12) Uiso 1 1 d D . .
F12 F 0.8908(4) 0.5236(3) 0.8231(4) 0.0315(11) Uiso 1 1 d D . .
F13 F 1.0485(4) 0.5362(3) 0.9610(4) 0.0304(11) Uiso 1 1 d D . .
F14 F 0.8989(4) 0.4669(3) 0.9727(4) 0.0381(13) Uiso 1 1 d D . .
B2 B 0.3635(10) 0.6004(7) 1.2765(9) 0.043(3) Uiso 1 1 d D . .
F23 F 0.4648(5) 0.5737(3) 1.3302(5) 0.0444(14) Uiso 1 1 d D A .
F21 F 0.3453(7) 0.6715(5) 1.2757(8) 0.031(2) Uiso 0.582(12) 1 d PD A 1
F22 F 0.3223(8) 0.5680(5) 1.1787(7) 0.027(2) Uiso 0.582(12) 1 d PD A 1
F24 F 0.2881(8) 0.5646(5) 1.3276(8) 0.042(3) Uiso 0.582(12) 1 d PD A 1
F21A F 0.3324(11) 0.6598(7) 1.3265(12) 0.040(4) Uiso 0.418(12) 1 d PD A 2
F22A F 0.2847(14) 0.5687(8) 1.2015(12) 0.048(4) Uiso 0.418(12) 1 d PD A 2
F24A F 0.4185(11) 0.6541(7) 1.2163(10) 0.035(4) Uiso 0.418(12) 1 d PD A 2

loop_
_atom_site_aniso_label
_atom_site_aniso_U_11
_atom_site_aniso_U_22
_atom_site_aniso_U_33
_atom_site_aniso_U_23
_atom_site_aniso_U_13
_atom_site_aniso_U_12
Ru1 0.0116(3) 0.0126(2) 0.0124(3) -0.0006(2) 0.0043(2) -0.0015(2)
Ru2 0.0110(3) 0.0138(2) 0.0165(3) 0.0004(2) 0.0054(2) -0.0006(2)
O12 0.016(3) 0.032(3) 0.012(3) 0.002(2) 0.009(2) -0.002(2)
C3 0.014(4) 0.022(4) 0.024(4) 0.003(3) 0.007(3) 0.002(3)
C2 0.016(4) 0.019(4) 0.014(4) -0.001(3) 0.001(3) -0.005(3)
C1 0.008(3) 0.019(4) 0.013(3) -0.004(3) 0.001(3) -0.006(3)
O3 0.025(3) 0.022(3) 0.035(4) 0.002(3) 0.001(3) -0.004(3)
C4 0.013(3) 0.023(4) 0.019(4) 0.001(3) 0.013(3) 0.002(3)
O1 0.023(3) 0.026(3) 0.021(3) -0.002(2) 0.005(2) -0.001(2)
C27 0.015(3) 0.020(4) 0.013(3) -0.002(3) 0.004(3) 0.001(3)
C29 0.015(4) 0.035(4) 0.009(3) 0.001(3) 0.002(3) 0.000(3)
O11 0.022(3) 0.023(3) 0.027(3) 0.004(2) 0.017(2) 0.006(2)
C31 0.012(3) 0.026(4) 0.013(4) -0.007(3) 0.001(3) -0.001(3)
N4 0.016(3) 0.013(3) 0.014(3) -0.005(2) 0.004(2) -0.003(2)
O4 0.014(3) 0.025(3) 0.043(4) 0.007(3) 0.008(2) -0.001(2)
O2 0.031(3) 0.026(3) 0.029(3) -0.010(3) 0.002(3) -0.004(3)
C30 0.010(3) 0.024(4) 0.013(3) -0.007(3) -0.002(3) -0.001(3)
N2 0.012(3) 0.017(3) 0.021(3) 0.000(3) 0.010(2) -0.001(2)
C19 0.019(4) 0.016(3) 0.022(4) -0.002(3) 0.015(3) -0.001(3)
C18 0.017(3) 0.009(3) 0.017(4) 0.001(3) 0.006(3) 0.002(3)
C23 0.022(4) 0.020(4) 0.026(4) 0.000(3) 0.012(3) -0.004(3)
C24 0.030(4) 0.015(4) 0.028(4) -0.003(3) 0.018(4) -0.007(3)
C26 0.024(4) 0.015(3) 0.009(3) -0.004(3) 0.002(3) -0.005(3)
N1 0.009(3) 0.018(3) 0.023(3) -0.002(3) 0.006(2) 0.003(2)
N3 0.019(3) 0.016(3) 0.011(3) -0.006(2) 0.006(2) -0.006(2)
C33 0.010(4) 0.024(4) 0.025(4) -0.002(3) 0.001(3) -0.002(3)
C34 0.030(4) 0.017(4) 0.016(4) -0.004(3) 0.012(3) -0.005(3)
C25 0.028(4) 0.012(3) 0.017(4) 0.001(3) 0.001(3) -0.004(3)
C15 0.008(3) 0.014(3) 0.018(4) 0.000(3) 0.004(3) 0.000(2)
C22 0.013(4) 0.021(4) 0.048(6) 0.014(4) 0.018(4) 0.005(3)
C17 0.026(4) 0.022(4) 0.015(4) 0.003(3) 0.009(3) 0.002(3)
C20 0.033(5) 0.015(4) 0.027(4) 0.001(3) 0.015(4) 0.005(3)
C21 0.027(5) 0.025(4) 0.043(5) 0.014(4) 0.019(4) 0.012(4)
C16 0.031(4) 0.023(4) 0.012(4) -0.005(3) 0.006(3) 0.004(3)
C13 0.018(4) 0.019(4) 0.022(4) -0.008(3) -0.001(3) -0.003(3)
C28 0.015(4) 0.020(4) 0.015(4) -0.001(3) -0.001(3) -0.001(3)
C12 0.016(4) 0.016(4) 0.031(4) 0.002(3) 0.007(3) -0.003(3)
C14 0.017(4) 0.011(3) 0.024(4) -0.002(3) 0.007(3) 0.006(3)
C32 0.015(4) 0.029(4) 0.018(4) 0.002(3) 0.003(3) -0.002(3)
C11 0.013(4) 0.022(4) 0.023(4) -0.002(3) 0.008(3) -0.003(3)

loop_
_atom_type_symbol
_atom_type_description
_atom_type_scat_dispersion_real
_atom_type_scat_dispersion_imag
_atom_type_scat_source
C C 0.0033 0.0016 'International Tables Vol C Tables 4.2.6.8 and 6.1.1.4'
B B 0.0013 0.0007 'International Tables Vol C Tables 4.2.6.8 and 6.1.1.4'
N N 0.0061 0.0033 'International Tables Vol C Tables 4.2.6.8 and 6.1.1.4'
O O 0.0106 0.0060 'International Tables Vol C Tables 4.2.6.8 and 6.1.1.4'
F F 0.0171 0.0103 'International Tables Vol C Tables 4.2.6.8 and 6.1.1.4'
Ru Ru -1.2594 0.8363 'International Tables Vol C Tables 4.2.6.8 and 6.1.1.4'
H H 0.0000 0.0000 'International Tables Vol C Tables 4.2.6.8 and 6.1.1.4'

loop_
_geom_angle_atom_site_label_1
_geom_angle_atom_site_label_2
_geom_angle_atom_site_label_3
_geom_angle
C2 Ru1 C1 88.0(3)
C2 Ru1 N3 95.4(3)
C1 Ru1 N3 176.6(3)
C2 Ru1 N1 178.7(3)
C1 Ru1 N1 93.3(3)
N3 Ru1 N1 83.3(2)
C2 Ru1 O12 92.4(3)
C1 Ru1 O12 105.6(2)
N3 Ru1 O12 74.2(2)
N1 Ru1 O12 87.2(2)
C2 Ru1 Ru2 94.7(2)
C1 Ru1 Ru2 93.8(2)
N3 Ru1 Ru2 86.06(16)
N1 Ru1 Ru2 85.34(16)
O12 Ru1 Ru2 159.53(13)
C4 Ru2 C3 88.4(3)
C4 Ru2 N2 92.8(3)
C3 Ru2 N2 177.9(3)
C4 Ru2 N4 179.0(3)
C3 Ru2 N4 92.6(3)
N2 Ru2 N4 86.2(2)
C4 Ru2 O11 92.1(2)
C3 Ru2 O11 102.8(3)
N2 Ru2 O11 75.5(2)
N4 Ru2 O11 87.5(2)
C4 Ru2 Ru1 95.6(2)
C3 Ru2 Ru1 96.1(2)
N2 Ru2 Ru1 85.38(15)
N4 Ru2 Ru1 84.43(16)
O11 Ru2 Ru1 159.68(15)
C34 O12 C31 106.4(6)
C34 O12 Ru1 135.9(5)
C31 O12 Ru1 110.5(4)
O3 C3 Ru2 178.9(7)
O2 C2 Ru1 177.8(7)
O1 C1 Ru1 178.3(6)
O4 C4 Ru2 177.8(7)
N3 C27 N4 117.0(6)
N3 C27 C26 120.8(7)
N4 C27 C26 122.2(7)
C28 C29 C30 119.2(7)
C22 O11 C19 108.5(7)
C22 O11 Ru2 138.2(6)
C19 O11 Ru2 111.6(4)
C32 C31 O12 108.8(7)
C32 C31 C30 135.3(7)
O12 C31 C30 116.0(6)
C23 N4 C27 117.8(7)
C23 N4 Ru2 117.6(5)
C27 N4 Ru2 123.7(5)
N3 C30 C29 122.9(7)
N3 C30 C31 117.5(7)
C29 C30 C31 119.6(7)
C18 N2 C15 118.0(6)
C18 N2 Ru2 117.3(5)
C15 N2 Ru2 124.7(5)
C20 C19 O11 108.7(7)
C20 C19 C18 133.9(7)
O11 C19 C18 116.9(6)
N2 C18 C17 123.6(7)
N2 C18 C19 118.4(7)
C17 C18 C19 118.0(7)
N4 C23 C24 123.2(7)
C25 C24 C23 119.2(7)
C25 C26 C27 117.9(7)
C25 C26 C28 123.1(6)
C27 C26 C28 119.0(6)
C11 N1 C15 116.9(7)
C11 N1 Ru1 117.7(5)
C15 N1 Ru1 124.3(5)
C30 N3 C27 118.5(6)
C30 N3 Ru1 117.7(5)
C27 N3 Ru1 123.8(5)
C34 C33 C32 107.4(7)
C33 C34 O12 109.7(7)
C24 C25 C26 119.5(7)
N1 C15 N2 116.5(6)
N1 C15 C14 122.4(6)
N2 C15 C14 121.0(7)
C21 C22 O11 107.9(8)
C16 C17 C18 117.9(7)
C19 C20 C21 106.7(8)
C22 C21 C20 108.1(7)
C17 C16 C14 120.2(7)
C12 C13 C14 118.6(7)
C29 C28 C26 119.5(6)
C13 C12 C11 119.0(6)
C15 C14 C16 119.1(7)
C15 C14 C13 118.9(7)
C16 C14 C13 122.0(7)
C31 C32 C33 107.6(7)
N1 C11 C12 124.0(7)
F12 B1 F13 110.4(6)
F12 B1 F14 111.3(6)
F13 B1 F14 109.4(6)
F12 B1 F11 107.8(6)
F13 B1 F11 108.4(6)
F14 B1 F11 109.4(6)
F22A B2 F21 110.3(12)
F22A B2 F23 127.7(12)
F21 B2 F23 119.6(10)
F22A B2 F21A 119.0(13)
F21 B2 F21A 33.9(7)
F23 B2 F21A 111.1(10)
F22A B2 F22 26.5(7)
F21 B2 F22 113.2(10)
F23 B2 F22 112.0(9)
F21A B2 F22 136.2(11)
F22A B2 F24 76.4(11)
F21 B2 F24 108.1(10)
F23 B2 F24 100.8(9)
F21A B2 F24 78.5(9)
F22 B2 F24 100.3(9)
F22A B2 F24A 100.9(12)
F21 B2 F24A 58.7(8)
F23 B2 F24A 92.5(9)
F21A B2 F24A 90.4(10)
F22 B2 F24A 80.8(9)
F24 B2 F24A 165.1(11)

loop_
_geom_bond_atom_site_label_1
_geom_bond_atom_site_label_2
_geom_bond_distance
Ru1 C2 1.856(7)
Ru1 C1 1.880(8)
Ru1 N3 2.152(6)
Ru1 N1 2.160(6)
Ru1 O12 2.300(5)
Ru1 Ru2 2.6261(9)
Ru2 C4 1.871(8)
Ru2 C3 1.875(8)
Ru2 N2 2.164(6)
Ru2 N4 2.169(6)
Ru2 O11 2.294(5)
O12 C34 1.383(9)
O12 C31 1.389(9)
C3 O3 1.136(9)
C2 O2 1.147(9)
C1 O1 1.117(9)
C4 O4 1.139(9)
C27 N3 1.369(9)
C27 N4 1.373(9)
C27 C26 1.413(10)
C29 C28 1.344(9)
C29 C30 1.419(11)
O11 C22 1.368(9)
O11 C19 1.394(10)
C31 C32 1.362(10)
C31 C30 1.434(11)
N4 C23 1.320(10)
C30 N3 1.345(9)
N2 C18 1.336(9)
N2 C15 1.378(9)
C19 C20 1.350(10)
C19 C18 1.460(10)
C18 C17 1.419(10)
C23 C24 1.419(11)
C24 C25 1.358(11)
C26 C25 1.408(10)
C26 C28 1.420(9)
N1 C11 1.349(9)
N1 C15 1.352(9)
C33 C34 1.351(11)
C33 C32 1.402(11)
C15 C14 1.396(10)
C22 C21 1.363(13)
C17 C16 1.354(12)
C20 C21 1.431(12)
C16 C14 1.409(10)
C13 C12 1.358(10)
C13 C14 1.415(11)
C12 C11 1.393(9)
B1 F12 1.379(8)
B1 F13 1.399(9)
B1 F14 1.404(8)
B1 F11 1.409(9)
B2 F22A 1.320(18)
B2 F21 1.322(14)
B2 F23 1.335(13)
B2 F21A 1.407(17)
B2 F22 1.426(14)
B2 F24 1.485(15)
B2 F24A 1.575(16)
